data_1539630
loop_
_publ_author_name
'Bars, O.'
'Guillevic, J.'
'Grandjean, D.'

_publ_section_title
;
 Etude structurale de combinaisons sulfurees et seleniees du molybdene: I.
 Structure cristalline de Mo3 Se4
;
_journal_name_full 'Journal of Solid State Chemistry'
_journal_page_first 48
_journal_page_last 57
_journal_volume 6
_journal_year 1973
_chemical_formula_sum 'Mo3 Se4'
_space_group_IT_number 148
_symmetry_space_group_name_Hall '-R 3'
_symmetry_space_group_name_H-M 'R -3 :H'
_cell_angle_alpha 90
_cell_angle_beta 90
_cell_angle_gamma 120
_cell_formula_units_Z 6
_cell_length_a 9.545
_cell_length_b 9.545
_cell_length_c 11.21
_cell_volume 884.480
_citation_journal_id_ASTM JSSCBI
_cod_data_source_file Bars_JSSCBI_1973_443.cif
_cod_data_source_block Mo3Se4
_cod_original_cell_volume 884.4802
_cod_database_code 1539630

loop_
_symmetry_equiv_pos_as_xyz
x,y,z
-y,x-y,z
-x+y,-x,z
-x,-y,-z
y,-x+y,-z
x-y,x,-z
x+2/3,y+1/3,z+1/3
-y+2/3,x-y+1/3,z+1/3
-x+y+2/3,-x+1/3,z+1/3
-x+2/3,-y+1/3,-z+1/3
y+2/3,-x+y+1/3,-z+1/3
x-y+2/3,x+1/3,-z+1/3
x+1/3,y+2/3,z+2/3
-y+1/3,x-y+2/3,z+2/3
-x+y+1/3,-x+2/3,z+2/3
-x+1/3,-y+2/3,-z+2/3
y+1/3,-x+y+2/3,-z+2/3
x-y+1/3,x+2/3,-z+2/3

loop_
_atom_site_label
_atom_site_type_symbol
_atom_site_fract_x
_atom_site_fract_y
_atom_site_fract_z
_atom_site_occupancy
_atom_site_U_iso_or_equiv
Mo1 Mo 0.829 0.8479 0.394 1 0.0
Se2 Se 0.9621 0.6724 0.4171 1 0.0
Se1 Se 0 0 0.2137 1 0.0
